data_4334852
loop_
_publ_author_name
'Robert D. Kennedy'
'Charles W. Machan'
'C. Michael McGuirk'
'Mari S. Rosen'
'Charlotte L. Stern'
'Amy A. Sarjeant'
'Chad A. Mirkin'

_publ_section_title
;
 General Strategy for the Synthesis of Rigid Weak-Link Approach
 Platinum(II) Complexes: Tweezers, Triple-Layer Complexes, and Macrocycles
;
_journal_name_full 'Inorganic Chemistry'
_journal_page_first 5876
_journal_page_last 5888
_journal_paper_doi 10.1021/ic302855f
_journal_volume 52
_journal_year 2013
_chemical_formula_sum 'C132 H80 B2 Cl2 F56 P4 Pt2 S4'
_chemical_formula_weight 3464.78
_chemical_name_systematic
; 
 ? 
;
_space_group_IT_number 2
_symmetry_cell_setting triclinic
_symmetry_space_group_name_Hall '-P 1'
_symmetry_space_group_name_H-M 'P -1'
_atom_sites_solution_hydrogens geom
_atom_sites_solution_primary direct
_atom_sites_solution_secondary difmap
_audit_creation_method SHELXL-97
_cell_angle_alpha 75.872(2)
_cell_angle_beta 71.167(2)
_cell_angle_gamma 69.487(2)
_cell_formula_units_Z 2
_cell_length_a 19.0700(5)
_cell_length_b 19.9041(5)
_cell_length_c 21.2995(7)
_cell_measurement_reflns_used 6397
_cell_measurement_temperature 100(2)
_cell_measurement_theta_max 66.08
_cell_measurement_theta_min 4.72
_cell_volume 7088.0(4)
_computing_cell_refinement 'Bruker SAINT'
_computing_data_collection 'Bruker APEX2'
_computing_data_reduction 'Bruker SAINT'
_computing_molecular_graphics 'Bruker SHELXTL'
_computing_publication_material 'Bruker SHELXTL'
_computing_structure_refinement 'SHELXL-97 (Sheldrick, 1997)'
_computing_structure_solution 'SHELXS-97 (Sheldrick, 1990)'
_diffrn_ambient_temperature 100(2)
_diffrn_measured_fraction_theta_full 0.956
_diffrn_measured_fraction_theta_max 0.956
_diffrn_measurement_device_type 'Bruker APEX-II CCD'
_diffrn_measurement_method '\f and \w scans'
_diffrn_radiation_monochromator graphite
_diffrn_radiation_source 'fine-focus sealed tube'
_diffrn_radiation_type CuK\a
_diffrn_radiation_wavelength 1.54178
_diffrn_reflns_av_R_equivalents 0.1156
_diffrn_reflns_av_sigmaI/netI 0.1384
_diffrn_reflns_limit_h_max 22
_diffrn_reflns_limit_h_min -12
_diffrn_reflns_limit_k_max 23
_diffrn_reflns_limit_k_min -23
_diffrn_reflns_limit_l_max 24
_diffrn_reflns_limit_l_min -25
_diffrn_reflns_number 55079
_diffrn_reflns_theta_full 67.24
_diffrn_reflns_theta_max 67.24
_diffrn_reflns_theta_min 4.72
_diffrn_standards_number 0
_exptl_absorpt_coefficient_mu 6.054
_exptl_absorpt_correction_T_max 0.9093
_exptl_absorpt_correction_T_min 0.2475
_exptl_absorpt_correction_type multi-scan
_exptl_absorpt_process_details 'SADABS, Bruker'
_exptl_crystal_colour colorless
_exptl_crystal_density_diffrn 1.623
_exptl_crystal_description needle
_exptl_crystal_F_000 3400
_exptl_crystal_size_max 0.32
_exptl_crystal_size_mid 0.03
_exptl_crystal_size_min 0.02
_platon_squeeze_details
;
;
_refine_diff_density_max 2.355
_refine_diff_density_min -1.361
_refine_diff_density_rms 0.174
_refine_ls_extinction_method none
_refine_ls_goodness_of_fit_ref 1.046
_refine_ls_hydrogen_treatment constr
_refine_ls_matrix_type full
_refine_ls_number_parameters 1821
_refine_ls_number_reflns 24290
_refine_ls_number_restraints 30
_refine_ls_restrained_S_all 1.046
_refine_ls_R_factor_all 0.1463
_refine_ls_R_factor_gt 0.0915
_refine_ls_shift/su_max 0.018
_refine_ls_shift/su_mean 0.000
_refine_ls_structure_factor_coef Fsqd
_refine_ls_weighting_details 'calc w=1/[\s^2^(Fo^2^)+(0.0761P)^2^+105.8512P] where P=(Fo^2^+2Fc^2^)/3'
_refine_ls_weighting_scheme calc
_refine_ls_wR_factor_gt 0.2185
_refine_ls_wR_factor_ref 0.2388
_reflns_number_gt 14504
_reflns_number_total 24290
_reflns_threshold_expression >2sigma(I)
_cod_data_source_file ic302855f_si_002_07.cif
_cod_data_source_block 35b
_cod_original_cell_volume 7088.0(3)
_cod_database_code 4334852

loop_
_symmetry_equiv_pos_as_xyz
'x, y, z'
'-x, -y, -z'

loop_
_atom_site_label
_atom_site_type_symbol
_atom_site_fract_x
_atom_site_fract_y
_atom_site_fract_z
_atom_site_U_iso_or_equiv
_atom_site_adp_type
_atom_site_occupancy
_atom_site_symmetry_multiplicity
_atom_site_calc_flag
_atom_site_refinement_flags
_atom_site_disorder_assembly
_atom_site_disorder_group
C1 C 0.6837(8) 1.2176(7) 0.0708(8) 0.035(3) Uani 1 1 d . . .
C2 C 0.7089(8) 1.2683(7) 0.0843(7) 0.036(3) Uani 1 1 d . . .
H2 H 0.7463 1.2529 0.1094 0.043 Uiso 1 1 calc R . .
C3 C 0.6801(9) 1.3413(8) 0.0617(9) 0.044(4) Uani 1 1 d . . .
H3 H 0.6964 1.3762 0.0721 0.053 Uiso 1 1 calc R . .
C4 C 0.6270(9) 1.3626(7) 0.0237(8) 0.043(4) Uani 1 1 d . . .
H4 H 0.6076 1.4125 0.0073 0.052 Uiso 1 1 calc R . .
C5 C 0.6024(9) 1.3129(8) 0.0096(8) 0.041(4) Uani 1 1 d . . .
H5 H 0.5658 1.3274 -0.0163 0.050 Uiso 1 1 calc R . .
C6 C 0.6324(8) 1.2398(8) 0.0342(8) 0.039(4) Uani 1 1 d . . .
H6 H 0.6156 1.2047 0.0245 0.047 Uiso 1 1 calc R . .
C7 C 0.7313(8) 1.0772(7) 0.0329(8) 0.036(3) Uani 1 1 d . . .
C8 C 0.7851(9) 1.0925(8) -0.0277(10) 0.058(5) Uani 1 1 d . . .
H8 H 0.8138 1.1245 -0.0314 0.070 Uiso 1 1 calc R . .
C9 C 0.7954(10) 1.0587(9) -0.0833(9) 0.050(4) Uani 1 1 d . . .
H9 H 0.8313 1.0682 -0.1247 0.060 Uiso 1 1 calc R . .
C10 C 0.7548(9) 1.0138(8) -0.0771(8) 0.045(4) Uani 1 1 d . . .
H10 H 0.7623 0.9918 -0.1146 0.054 Uiso 1 1 calc R . .
C11 C 0.7020(8) 0.9983(8) -0.0177(9) 0.042(4) Uani 1 1 d . . .
H11 H 0.6732 0.9668 -0.0151 0.050 Uiso 1 1 calc R . .
C12 C 0.6910(8) 1.0290(7) 0.0389(8) 0.037(3) Uani 1 1 d . . .
H12 H 0.6566 1.0170 0.0804 0.044 Uiso 1 1 calc R . .
C13 C 0.8173(7) 1.1000(7) 0.1108(8) 0.038(4) Uani 1 1 d . . .
H13A H 0.8432 1.0475 0.1092 0.046 Uiso 1 1 calc R . .
H13B H 0.8460 1.1266 0.0712 0.046 Uiso 1 1 calc R . .
C14 C 0.8243(9) 1.1179(8) 0.1736(9) 0.047(4) Uani 1 1 d . . .
H14A H 0.7788 1.1127 0.2112 0.057 Uiso 1 1 calc R . .
H14B H 0.8245 1.1690 0.1658 0.057 Uiso 1 1 calc R . .
C15 C 0.8865(8) 0.9817(8) 0.2457(9) 0.043(4) Uani 1 1 d . . .
C16 C 0.8219(8) 0.9861(8) 0.3016(9) 0.043(4) Uani 1 1 d . . .
C17 C 0.7998(8) 0.9270(8) 0.3378(9) 0.043(4) Uani 1 1 d . . .
C18 C 0.8428(8) 0.8600(7) 0.3224(8) 0.037(4) Uani 1 1 d . . .
C19 C 0.9078(8) 0.8503(7) 0.2675(9) 0.042(4) Uani 1 1 d . . .
C20 C 0.9270(7) 0.9135(8) 0.2308(9) 0.042(4) Uani 1 1 d . . .
C21 C 0.8732(8) 0.7391(8) 0.4245(8) 0.039(3) Uani 1 1 d . . .
H21A H 0.9275 0.7329 0.3973 0.047 Uiso 1 1 calc R . .
H21B H 0.8630 0.7676 0.4604 0.047 Uiso 1 1 calc R . .
C22 C 0.8604(9) 0.6664(9) 0.4546(8) 0.048(4) Uani 1 1 d . . .
H22A H 0.8069 0.6731 0.4839 0.057 Uiso 1 1 calc R . .
H22B H 0.8970 0.6387 0.4824 0.057 Uiso 1 1 calc R . .
C23 C 0.8348(9) 0.5418(8) 0.4297(7) 0.040(4) Uani 1 1 d . . .
C24 C 0.7545(9) 0.5573(8) 0.4532(7) 0.042(4) Uani 1 1 d . . .
H24 H 0.7232 0.6062 0.4465 0.051 Uiso 1 1 calc R . .
C25 C 0.7183(10) 0.5037(9) 0.4863(8) 0.055(5) Uani 1 1 d . . .
H25 H 0.6637 0.5160 0.5046 0.066 Uiso 1 1 calc R . .
C26 C 0.7640(13) 0.4319(10) 0.4918(8) 0.064(6) Uani 1 1 d . . .
H26 H 0.7406 0.3943 0.5129 0.077 Uiso 1 1 calc R . .
C27 C 0.8454(12) 0.4149(10) 0.4662(8) 0.054(5) Uani 1 1 d . . .
H27 H 0.8768 0.3658 0.4710 0.065 Uiso 1 1 calc R . .
C28 C 0.8795(10) 0.4696(8) 0.4338(8) 0.047(4) Uani 1 1 d . . .
H28 H 0.9339 0.4576 0.4143 0.056 Uiso 1 1 calc R . .
C29 C 0.9781(8) 0.5780(8) 0.3613(7) 0.036(3) Uani 1 1 d . . .
C30 C 1.0187(8) 0.5903(7) 0.2940(7) 0.033(3) Uani 1 1 d . . .
H30 H 0.9901 0.6188 0.2625 0.040 Uiso 1 1 calc R . .
C31 C 1.0983(7) 0.5630(7) 0.2710(8) 0.032(3) Uani 1 1 d . . .
H31 H 1.1235 0.5692 0.2244 0.039 Uiso 1 1 calc R . .
C32 C 1.1411(8) 0.5258(8) 0.3186(9) 0.043(4) Uani 1 1 d . . .
H32 H 1.1960 0.5076 0.3045 0.052 Uiso 1 1 calc R . .
C33 C 1.1028(11) 0.5159(9) 0.3858(9) 0.061(5) Uani 1 1 d . . .
H33 H 1.1316 0.4908 0.4179 0.073 Uiso 1 1 calc R . .
C34 C 1.0230(10) 0.5422(9) 0.4066(9) 0.056(5) Uani 1 1 d . . .
H34 H 0.9980 0.5357 0.4531 0.067 Uiso 1 1 calc R . .
C35 C 0.8452(7) 0.5225(7) 0.2746(7) 0.030(3) Uani 1 1 d . . .
C36 C 0.7905(7) 0.4844(6) 0.3089(7) 0.028(3) Uani 1 1 d . . .
H36 H 0.7366 0.5095 0.3203 0.034 Uiso 1 1 calc R . .
C37 C 0.8166(8) 0.4093(7) 0.3260(8) 0.036(3) Uani 1 1 d . . .
H37 H 0.7808 0.3826 0.3493 0.044 Uiso 1 1 calc R . .
C38 C 0.8956(9) 0.3742(8) 0.3083(8) 0.042(4) Uani 1 1 d . . .
H38 H 0.9131 0.3231 0.3205 0.050 Uiso 1 1 calc R . .
C39 C 0.9483(7) 0.4095(7) 0.2748(8) 0.037(4) Uani 1 1 d . . .
H39 H 1.0019 0.3834 0.2634 0.045 Uiso 1 1 calc R . .
C40 C 0.9233(7) 0.4874(7) 0.2560(8) 0.033(3) Uani 1 1 d . . .
H40 H 0.9596 0.5134 0.2317 0.039 Uiso 1 1 calc R . .
C41 C 0.8704(9) 0.6297(7) 0.1645(8) 0.042(4) Uani 1 1 d . . .
C42 C 0.9225(8) 0.6737(7) 0.1400(9) 0.041(4) Uani 1 1 d . . .
H42 H 0.9256 0.7027 0.1678 0.049 Uiso 1 1 calc R . .
C43 C 0.9679(9) 0.6723(10) 0.0743(9) 0.057(5) Uani 1 1 d . . .
H43 H 1.0023 0.7012 0.0586 0.068 Uiso 1 1 calc R . .
C44 C 0.9671(9) 0.6342(9) 0.0319(9) 0.051(5) Uani 1 1 d . . .
H44 H 1.0009 0.6338 -0.0120 0.062 Uiso 1 1 calc R . .
C45 C 0.9128(9) 0.5938(9) 0.0559(9) 0.048(4) Uani 1 1 d . . .
H45 H 0.9088 0.5675 0.0262 0.057 Uiso 1 1 calc R . .
C46 C 0.8678(9) 0.5914(8) 0.1179(9) 0.046(4) Uani 1 1 d . . .
H46 H 0.8327 0.5632 0.1315 0.055 Uiso 1 1 calc R . .
C47 C 0.7132(8) 0.6463(8) 0.2455(8) 0.040(4) Uani 1 1 d . . .
H47A H 0.7012 0.6939 0.2168 0.048 Uiso 1 1 calc R . .
H47B H 0.7085 0.6103 0.2233 0.048 Uiso 1 1 calc R . .
C48 C 0.6526(8) 0.6509(9) 0.3122(10) 0.054(5) Uani 1 1 d . . .
H48A H 0.6698 0.6688 0.3424 0.065 Uiso 1 1 calc R . .
H48B H 0.6489 0.6016 0.3328 0.065 Uiso 1 1 calc R . .
C49 C 0.5658(8) 0.7961(7) 0.3072(9) 0.041(4) Uani 1 1 d . . .
C50 C 0.5854(8) 0.8122(9) 0.3566(10) 0.051(4) Uani 1 1 d . . .
C51 C 0.5897(9) 0.8783(8) 0.3566(9) 0.043(4) Uani 1 1 d . . .
C52 C 0.5788(8) 0.9321(7) 0.3019(9) 0.040(4) Uani 1 1 d . . .
C53 C 0.5620(7) 0.9175(7) 0.2496(8) 0.037(4) Uani 1 1 d . . .
C54 C 0.5562(7) 0.8501(8) 0.2513(9) 0.044(4) Uani 1 1 d . . .
C55 C 0.4857(8) 1.0748(8) 0.3184(10) 0.053(5) Uani 1 1 d . . .
H55A H 0.4613 1.0656 0.2879 0.063 Uiso 1 1 calc R . .
H55B H 0.4563 1.0630 0.3651 0.063 Uiso 1 1 calc R . .
C56 C 0.4836(9) 1.1539(8) 0.3042(9) 0.051(4) Uani 1 1 d . . .
H56A H 0.5043 1.1639 0.3369 0.061 Uiso 1 1 calc R . .
H56B H 0.4294 1.1853 0.3089 0.061 Uiso 1 1 calc R . .
C57 C 0.4751(7) 1.1902(7) 0.1704(8) 0.032(3) Uani 1 1 d . . .
C58 C 0.4943(7) 1.1516(7) 0.1184(8) 0.034(3) Uani 1 1 d . . .
H58 H 0.5432 1.1158 0.1088 0.041 Uiso 1 1 calc R . .
C59 C 0.4436(8) 1.1640(8) 0.0802(9) 0.046(4) Uani 1 1 d . . .
H59 H 0.4568 1.1366 0.0451 0.055 Uiso 1 1 calc R . .
C60 C 0.3740(9) 1.2165(10) 0.0938(10) 0.055(5) Uani 1 1 d . . .
H60 H 0.3400 1.2272 0.0662 0.067 Uiso 1 1 calc R . .
C61 C 0.3516(8) 1.2550(8) 0.1473(9) 0.043(4) Uani 1 1 d . . .
H61 H 0.3012 1.2882 0.1587 0.051 Uiso 1 1 calc R . .
C62 C 0.4033(9) 1.2438(8) 0.1822(10) 0.050(4) Uani 1 1 d . . .
H62 H 0.3906 1.2731 0.2158 0.060 Uiso 1 1 calc R . .
C63 C 0.5573(8) 1.2577(7) 0.2209(8) 0.037(3) Uani 1 1 d . . .
C64 C 0.6022(8) 1.2537(7) 0.2642(7) 0.034(3) Uani 1 1 d . . .
H64 H 0.6241 1.2081 0.2880 0.041 Uiso 1 1 calc R . .
C65 C 0.6148(8) 1.3168(8) 0.2725(8) 0.039(4) Uani 1 1 d . . .
H65 H 0.6447 1.3148 0.3014 0.046 Uiso 1 1 calc R . .
C66 C 0.5813(8) 1.3817(8) 0.2362(8) 0.040(4) Uani 1 1 d . . .
H66 H 0.5881 1.4251 0.2408 0.047 Uiso 1 1 calc R . .
C67 C 0.5381(8) 1.3853(8) 0.1933(8) 0.038(3) Uani 1 1 d . . .
H67 H 0.5173 1.4305 0.1684 0.045 Uiso 1 1 calc R . .
C68 C 0.5253(8) 1.3237(7) 0.1866(8) 0.039(4) Uani 1 1 d . . .
H68 H 0.4943 1.3269 0.1582 0.047 Uiso 1 1 calc R . .
Cl1 Cl 0.74238(19) 0.96502(17) 0.1887(2) 0.0399(9) Uani 1 1 d . . .
Cl2 Cl 0.76648(19) 0.79149(17) 0.2354(2) 0.0408(9) Uani 1 1 d . . .
F1 F 0.7781(5) 1.0519(4) 0.3194(5) 0.056(3) Uani 1 1 d . . .
F2 F 0.7376(5) 0.9364(5) 0.3891(5) 0.057(3) Uani 1 1 d . . .
F3 F 0.9509(4) 0.7851(4) 0.2528(5) 0.048(2) Uani 1 1 d . . .
F4 F 0.9910(5) 0.9017(4) 0.1780(5) 0.047(2) Uani 1 1 d . . .
F5 F 0.6067(5) 0.8908(4) 0.4079(5) 0.054(2) Uani 1 1 d . . .
F6 F 0.5947(5) 0.7615(5) 0.4106(5) 0.056(2) Uani 1 1 d . . .
F7 F 0.5371(5) 0.8390(5) 0.1999(5) 0.049(2) Uani 1 1 d . . .
F8 F 0.5498(5) 0.9691(4) 0.1984(5) 0.047(2) Uani 1 1 d . . .
P1 P 0.7189(2) 1.12082(18) 0.1031(2) 0.0354(9) Uani 1 1 d . . .
P2 P 0.54199(19) 1.17377(18) 0.2193(2) 0.0348(9) Uani 1 1 d . . .
P3 P 0.81366(19) 0.62139(18) 0.24914(19) 0.0304(8) Uani 1 1 d . . .
P4 P 0.8753(2) 0.61528(19) 0.38721(19) 0.0342(8) Uani 1 1 d . . .
Pt1 Pt 0.64529(3) 1.07473(3) 0.20051(3) 0.03285(17) Uani 1 1 d . . .
Pt2 Pt 0.82116(3) 0.69672(3) 0.31038(3) 0.03105(17) Uani 1 1 d . . .
S1 S 0.9137(2) 1.0580(2) 0.1967(3) 0.0505(11) Uani 1 1 d . . .
S2 S 0.58600(19) 1.01834(19) 0.3054(2) 0.0403(9) Uani 1 1 d . . .
S3 S 0.5568(2) 0.70977(19) 0.3063(3) 0.0527(12) Uani 1 1 d . . .
S4 S 0.8078(2) 0.78511(19) 0.3727(2) 0.0402(9) Uani 1 1 d . . .
B1A B 0.0969(9) 0.1891(8) 0.1760(10) 0.036(4) Uani 1 1 d . . .
C1A C 0.1429(7) 0.1113(7) 0.2108(7) 0.030(3) Uani 1 1 d . . .
C2A C 0.1145(8) 0.0508(7) 0.2335(8) 0.035(3) Uani 1 1 d . . .
H2A H 0.0638 0.0568 0.2310 0.042 Uiso 1 1 calc R . .
C3A C 0.1558(8) -0.0168(8) 0.2591(8) 0.040(4) Uani 1 1 d . . .
C4A C 0.2309(8) -0.0278(8) 0.2632(8) 0.039(4) Uani 1 1 d . . .
H4A H 0.2597 -0.0737 0.2816 0.046 Uiso 1 1 calc R . .
C5A C 0.2621(8) 0.0284(9) 0.2402(8) 0.041(4) Uani 1 1 d . . .
C6A C 0.2185(7) 0.0971(7) 0.2138(7) 0.032(3) Uani 1 1 d . . .
H6A H 0.2421 0.1350 0.1974 0.038 Uiso 1 1 calc R . .
C7A C 0.1209(9) -0.0776(8) 0.2850(9) 0.047(4) Uani 1 1 d . . .
C8A C 0.3451(10) 0.0192(9) 0.2399(12) 0.061(5) Uani 1 1 d . . .
C9A C 0.1217(7) 0.2547(7) 0.1889(7) 0.029(3) Uani 1 1 d . . .
C10A C 0.1359(8) 0.2527(8) 0.2493(8) 0.041(4) Uani 1 1 d . . .
H10A H 0.1340 0.2112 0.2824 0.049 Uiso 1 1 calc R . .
C11A C 0.1526(10) 0.3088(8) 0.2629(10) 0.054(3) Uani 1 1 d . A .
C12A C 0.1541(8) 0.3735(8) 0.2164(9) 0.042(4) Uani 1 1 d . . .
H12A H 0.1660 0.4117 0.2261 0.051 Uiso 1 1 calc R . .
C13A C 0.1377(7) 0.3785(8) 0.1562(8) 0.037(4) Uani 1 1 d . . .
C14A C 0.1220(8) 0.3190(7) 0.1420(7) 0.034(3) Uani 1 1 d . . .
H14C H 0.1116 0.3228 0.1004 0.041 Uiso 1 1 calc R . .
C15A C 0.1727(10) 0.3075(8) 0.3222(11) 0.054(3) Uani 1 1 d . . .
C16A C 0.1305(9) 0.4458(8) 0.1070(9) 0.045(4) Uani 1 1 d . . .
C17A C 0.1205(7) 0.1819(7) 0.0949(7) 0.030(3) Uani 1 1 d . . .
C18A C 0.1872(7) 0.1935(7) 0.0506(8) 0.032(3) Uani 1 1 d . . .
H18A H 0.2181 0.2110 0.0661 0.038 Uiso 1 1 calc R . .
C19A C 0.2119(7) 0.1812(7) -0.0153(8) 0.036(4) Uani 1 1 d . . .
C20A C 0.1657(8) 0.1554(7) -0.0394(8) 0.036(3) Uani 1 1 d . . .
H20A H 0.1809 0.1468 -0.0845 0.044 Uiso 1 1 calc R . .
C21A C 0.0993(8) 0.1435(8) 0.0039(8) 0.038(4) Uani 1 1 d . B .
C22A C 0.0781(8) 0.1560(7) 0.0706(8) 0.035(3) Uani 1 1 d . . .
H22C H 0.0323 0.1461 0.1002 0.042 Uiso 1 1 calc R . .
C23A C 0.2856(7) 0.1928(7) -0.0615(8) 0.035(3) Uani 1 1 d . . .
C24A C 0.0514(8) 0.1162(9) -0.0205(9) 0.045(4) Uani 1 1 d . . .
C25A C 0.0035(8) 0.2128(7) 0.2036(8) 0.036(3) Uani 1 1 d . . .
C26A C -0.0420(8) 0.2665(8) 0.1678(8) 0.037(4) Uani 1 1 d . . .
H26A H -0.0171 0.2867 0.1247 0.044 Uiso 1 1 calc R . .
C27A C -0.1211(8) 0.2936(8) 0.1895(8) 0.039(4) Uani 1 1 d . . .
C28A C -0.1614(8) 0.2659(8) 0.2487(8) 0.039(4) Uani 1 1 d . . .
H28A H -0.2163 0.2841 0.2629 0.047 Uiso 1 1 calc R . .
C29A C -0.1205(9) 0.2107(8) 0.2879(8) 0.040(4) Uani 1 1 d . . .
C30A C -0.0391(8) 0.1871(8) 0.2663(8) 0.041(4) Uani 1 1 d . . .
H30A H -0.0116 0.1518 0.2957 0.049 Uiso 1 1 calc R . .
C31A C -0.1623(9) 0.3584(9) 0.1427(10) 0.049(4) Uani 1 1 d . . .
C32A C -0.1622(9) 0.1822(9) 0.3571(9) 0.049(4) Uani 1 1 d . . .
F1A F 0.0572(7) -0.0657(6) 0.2670(7) 0.092(5) Uani 1 1 d . . .
F2A F 0.1678(6) -0.1395(4) 0.2691(5) 0.062(3) Uani 1 1 d . . .
F3A F 0.0996(7) -0.0894(5) 0.3531(6) 0.072(3) Uani 1 1 d . . .
F4A F 0.3914(6) 0.0202(7) 0.1794(7) 0.089(4) Uani 1 1 d . . .
F5A F 0.3761(6) -0.0438(5) 0.2734(6) 0.070(3) Uani 1 1 d . . .
F6A F 0.3473(7) 0.0743(7) 0.2627(10) 0.125(7) Uani 1 1 d . . .
F7A F 0.1168(14) 0.3202(16) 0.3719(12) 0.113(10) Uani 0.54(3) 1 d PD A 1
F8A F 0.2119(15) 0.3651(14) 0.3138(13) 0.113(10) Uani 0.54(3) 1 d PD A 1
F9A F 0.2316(16) 0.2485(12) 0.3365(12) 0.113(10) Uani 0.54(3) 1 d PD A 1
F7C F 0.157(2) 0.2513(15) 0.3738(16) 0.125(13) Uani 0.46(3) 1 d PD A 2
F8C F 0.0956(18) 0.3660(17) 0.3667(15) 0.125(13) Uani 0.46(3) 1 d PD A 2
F9C F 0.2206(18) 0.3311(19) 0.3292(16) 0.125(13) Uani 0.46(3) 1 d PD A 2
F10A F 0.1845(6) 0.4335(5) 0.0489(5) 0.060(3) Uani 1 1 d . . .
F11A F 0.0634(5) 0.4717(4) 0.0933(5) 0.055(3) Uani 1 1 d . . .
F12A F 0.1440(6) 0.4979(5) 0.1273(5) 0.063(3) Uani 1 1 d . . .
F13A F 0.3422(5) 0.1715(5) -0.0301(5) 0.056(3) Uani 1 1 d . . .
F14A F 0.2777(6) 0.2613(5) -0.0888(6) 0.081(4) Uani 1 1 d . . .
F15A F 0.3142(5) 0.1549(6) -0.1125(5) 0.065(3) Uani 1 1 d . . .
F16A F -0.0211(13) 0.1582(11) -0.0148(11) 0.059(5) Uani 0.50(3) 1 d PD B 1
F17A F 0.0790(10) 0.0916(14) -0.0772(9) 0.059(5) Uani 0.50(3) 1 d PD B 1
F18A F 0.0355(11) 0.0504(9) 0.0251(10) 0.059(5) Uani 0.50(3) 1 d PD B 1
F16C F 0.0574(11) 0.1467(12) -0.0893(10) 0.067(6) Uani 0.50(3) 1 d PD B 2
F17C F 0.0701(12) 0.0496(10) -0.0176(14) 0.067(6) Uani 0.50(3) 1 d PD B 2
F18C F -0.0249(14) 0.1439(13) 0.0067(12) 0.067(6) Uani 0.50(3) 1 d PD B 2
F19A F -0.1379(6) 0.4150(5) 0.1314(6) 0.066(3) Uani 1 1 d . . .
F20A F -0.1520(6) 0.3402(6) 0.0831(5) 0.064(3) Uani 1 1 d . . .
F21A F -0.2403(5) 0.3789(6) 0.1703(6) 0.065(3) Uani 1 1 d . . .
F22A F -0.1598(9) 0.2164(7) 0.4033(6) 0.096(5) Uani 1 1 d . . .
F23A F -0.1288(6) 0.1119(6) 0.3757(5) 0.071(3) Uani 1 1 d . . .
F24A F -0.2345(5) 0.1905(6) 0.3623(6) 0.069(3) Uani 1 1 d . . .
B1B B 0.6455(10) 0.3813(8) 0.7263(9) 0.033(4) Uani 1 1 d . . .
C1B C 0.6889(8) 0.3913(7) 0.7773(7) 0.033(3) Uani 1 1 d . . .
C2B C 0.7482(7) 0.3335(7) 0.8004(7) 0.030(3) Uani 1 1 d . . .
H2B H 0.7680 0.2899 0.7814 0.037 Uiso 1 1 calc R . .
C3B C 0.7777(7) 0.3386(6) 0.8488(8) 0.035(4) Uani 1 1 d . . .
C4B C 0.8420(8) 0.2782(8) 0.8707(8) 0.038(3) Uani 1 1 d . . .
C5B C 0.7508(7) 0.4009(7) 0.8797(8) 0.035(3) Uani 1 1 d . . .
H5B H 0.7715 0.4032 0.9139 0.042 Uiso 1 1 calc R . .
C6B C 0.6929(7) 0.4592(7) 0.8588(7) 0.032(3) Uani 1 1 d . . .
C7B C 0.6589(8) 0.5271(8) 0.8886(8) 0.040(4) Uani 1 1 d . . .
C8B C 0.6622(8) 0.4527(7) 0.8079(7) 0.030(3) Uani 1 1 d . . .
H8B H 0.6218 0.4923 0.7946 0.036 Uiso 1 1 calc R . .
C9B C 0.5780(7) 0.3488(7) 0.7793(8) 0.031(3) Uani 1 1 d . . .
C10B C 0.5943(7) 0.2737(7) 0.8048(7) 0.028(3) Uani 1 1 d . . .
H10B H 0.6430 0.2417 0.7856 0.034 Uiso 1 1 calc R . .
C11B C 0.5405(7) 0.2446(7) 0.8581(7) 0.032(3) Uani 1 1 d . . .
C12B C 0.4695(7) 0.2903(7) 0.8849(7) 0.030(3) Uani 1 1 d . . .
H12B H 0.4327 0.2713 0.9200 0.036 Uiso 1 1 calc R . .
C13B C 0.4510(7) 0.3637(7) 0.8613(8) 0.033(3) Uani 1 1 d . . .
C14B C 0.5054(8) 0.3918(7) 0.8086(8) 0.033(3) Uani 1 1 d . . .
H14D H 0.4915 0.4424 0.7927 0.039 Uiso 1 1 calc R . .
C15B C 0.5663(8) 0.1664(8) 0.8847(7) 0.037(3) Uani 1 1 d . . .
C16B C 0.3737(9) 0.4150(8) 0.8908(10) 0.047(4) Uani 1 1 d . . .
C17B C 0.6086(7) 0.4584(6) 0.6812(7) 0.027(3) Uani 1 1 d . . .
C18B C 0.6359(7) 0.5179(7) 0.6649(7) 0.031(3) Uani 1 1 d . . .
H18B H 0.6776 0.5148 0.6817 0.037 Uiso 1 1 calc R . .
C19B C 0.6061(7) 0.5818(8) 0.6256(7) 0.032(3) Uani 1 1 d . . .
C20B C 0.5421(8) 0.5877(8) 0.6030(7) 0.038(3) Uani 1 1 d . . .
H20B H 0.5199 0.6311 0.5766 0.045 Uiso 1 1 calc R . .
C21B C 0.5121(8) 0.5309(8) 0.6190(8) 0.039(4) Uani 1 1 d . . .
C22B C 0.5454(8) 0.4662(8) 0.6592(8) 0.040(4) Uani 1 1 d . . .
H22D H 0.5234 0.4273 0.6710 0.049 Uiso 1 1 calc R . .
C23B C 0.4425(9) 0.5355(8) 0.5977(8) 0.043(4) Uani 1 1 d . . .
C24B C 0.6391(8) 0.6428(7) 0.6093(8) 0.039(4) Uani 1 1 d . . .
C25B C 0.7049(8) 0.3283(7) 0.6716(8) 0.035(3) Uani 1 1 d . . .
C26B C 0.6775(9) 0.2892(8) 0.6437(8) 0.040(4) Uani 1 1 d . . .
H26B H 0.6235 0.2946 0.6572 0.048 Uiso 1 1 calc R . .
C27B C 0.7258(8) 0.2419(7) 0.5964(7) 0.034(3) Uani 1 1 d . . .
C28B C 0.8068(9) 0.2338(7) 0.5755(8) 0.041(4) Uani 1 1 d . . .
H28B H 0.8404 0.2031 0.5432 0.049 Uiso 1 1 calc R . .
C29B C 0.8354(8) 0.2706(8) 0.6027(7) 0.033(3) Uani 1 1 d . . .
C30B C 0.7864(8) 0.3200(7) 0.6492(8) 0.035(3) Uani 1 1 d . . .
H30B H 0.8078 0.3470 0.6651 0.042 Uiso 1 1 calc R . .
C31B C 0.6934(8) 0.2063(9) 0.5677(9) 0.050(4) Uani 1 1 d . . .
C32B C 0.9192(8) 0.2598(8) 0.5862(7) 0.039(4) Uani 1 1 d . . .
F1B F 0.6752(6) 0.5831(5) 0.8435(5) 0.064(3) Uani 1 1 d . . .
F2B F 0.6867(5) 0.5230(5) 0.9404(5) 0.063(3) Uani 1 1 d . . .
F3B F 0.5825(5) 0.5456(5) 0.9105(5) 0.052(2) Uani 1 1 d . . .
F4B F 0.8311(6) 0.2611(5) 0.9362(5) 0.061(3) Uani 1 1 d . . .
F5B F 0.8556(6) 0.2163(4) 0.8489(5) 0.058(3) Uani 1 1 d . . .
F6B F 0.9108(5) 0.2936(5) 0.8473(5) 0.061(3) Uani 1 1 d . . .
F7B F 0.6152(5) 0.1247(4) 0.8387(5) 0.053(2) Uani 1 1 d . . .
F8B F 0.5061(5) 0.1392(5) 0.9138(5) 0.055(3) Uani 1 1 d . . .
F9B F 0.6029(6) 0.1567(5) 0.9318(5) 0.061(3) Uani 1 1 d . . .
F10B F 0.3821(5) 0.4690(5) 0.9108(5) 0.061(3) Uani 1 1 d . . .
F11B F 0.3346(5) 0.4485(6) 0.8434(7) 0.082(4) Uani 1 1 d . . .
F12B F 0.3300(6) 0.3840(5) 0.9406(7) 0.094(5) Uani 1 1 d . . .
F13B F 0.7148(5) 0.6227(5) 0.5954(5) 0.049(2) Uani 1 1 d . . .
F14B F 0.6229(7) 0.6907(6) 0.5551(6) 0.076(3) Uani 1 1 d . . .
F15B F 0.6135(6) 0.6800(6) 0.6613(6) 0.073(3) Uani 1 1 d . . .
F16B F 0.4288(6) 0.5895(6) 0.5487(6) 0.076(3) Uani 1 1 d . . .
F17B F 0.4475(6) 0.4759(6) 0.5775(6) 0.067(3) Uani 1 1 d . . .
F18B F 0.3791(5) 0.5471(7) 0.6485(6) 0.076(3) Uani 1 1 d . . .
F19B F 0.6379(7) 0.1804(7) 0.6114(6) 0.091(4) Uani 1 1 d . . .
F20B F 0.6588(10) 0.2485(8) 0.5207(9) 0.121(6) Uani 1 1 d . . .
F21B F 0.7427(7) 0.1520(7) 0.5371(7) 0.091(4) Uani 1 1 d . . .
F22B F 0.9385(5) 0.3215(4) 0.5745(5) 0.051(2) Uani 1 1 d . . .
F23B F 0.9508(5) 0.2196(6) 0.6358(6) 0.065(3) Uani 1 1 d . . .
F24B F 0.9577(5) 0.2290(7) 0.5322(6) 0.080(4) Uani 1 1 d . . .

loop_
_atom_site_aniso_label
_atom_site_aniso_U_11
_atom_site_aniso_U_22
_atom_site_aniso_U_33
_atom_site_aniso_U_23
_atom_site_aniso_U_13
_atom_site_aniso_U_12
C1 0.030(7) 0.028(7) 0.044(9) -0.009(6) 0.006(7) -0.016(6)
C2 0.035(8) 0.026(7) 0.042(9) 0.003(6) -0.004(7) -0.013(6)
C3 0.041(8) 0.027(8) 0.065(11) -0.015(7) -0.018(8) -0.002(7)
C4 0.050(9) 0.016(7) 0.047(10) 0.001(6) 0.008(8) -0.012(6)
C5 0.041(8) 0.029(8) 0.054(10) -0.007(7) -0.011(7) -0.012(7)
C6 0.028(7) 0.047(9) 0.053(10) -0.007(7) -0.007(7) -0.026(7)
C7 0.037(8) 0.013(6) 0.058(10) -0.004(6) -0.021(7) -0.001(6)
C8 0.032(8) 0.030(8) 0.107(16) -0.035(9) 0.002(9) -0.002(7)
C9 0.049(9) 0.045(10) 0.044(10) -0.011(8) -0.001(8) -0.006(8)
C10 0.046(9) 0.042(9) 0.037(9) -0.008(7) -0.009(8) -0.003(8)
C11 0.036(8) 0.027(7) 0.069(12) -0.007(7) -0.029(8) -0.005(6)
C12 0.042(8) 0.019(7) 0.054(10) -0.012(6) -0.022(7) 0.001(6)
C13 0.023(7) 0.022(7) 0.063(11) -0.011(7) -0.002(7) -0.005(6)
C14 0.043(9) 0.028(8) 0.080(13) -0.014(8) -0.025(9) -0.009(7)
C15 0.034(8) 0.027(8) 0.061(11) -0.003(7) -0.011(8) -0.007(6)
C16 0.033(8) 0.027(8) 0.083(13) -0.010(8) -0.031(8) -0.009(6)
C17 0.031(8) 0.035(8) 0.068(12) -0.023(8) -0.013(8) -0.005(6)
C18 0.031(7) 0.025(7) 0.064(11) -0.015(7) -0.018(7) -0.010(6)
C19 0.030(8) 0.026(7) 0.077(12) -0.020(8) -0.023(8) 0.000(6)
C20 0.017(7) 0.046(9) 0.067(11) -0.025(8) -0.004(7) -0.011(6)
C21 0.037(8) 0.039(8) 0.038(9) -0.007(7) -0.002(7) -0.015(7)
C22 0.043(9) 0.057(10) 0.044(10) -0.007(8) -0.004(7) -0.023(8)
C23 0.047(9) 0.036(8) 0.023(8) -0.008(6) 0.003(7) -0.007(7)
C24 0.057(10) 0.036(8) 0.026(8) -0.008(6) 0.012(7) -0.023(7)
C25 0.066(11) 0.057(11) 0.033(9) -0.012(8) 0.030(8) -0.045(9)
C26 0.122(18) 0.052(11) 0.021(9) 0.001(7) 0.012(10) -0.061(12)
C27 0.091(14) 0.056(11) 0.018(8) 0.000(7) -0.008(9) -0.033(10)
C28 0.062(10) 0.043(9) 0.029(9) -0.004(7) -0.003(8) -0.016(8)
C29 0.040(8) 0.032(8) 0.029(8) 0.007(6) -0.013(7) -0.008(6)
C30 0.037(8) 0.021(7) 0.043(9) -0.011(6) -0.013(7) -0.003(6)
C31 0.023(7) 0.030(7) 0.042(9) -0.011(6) 0.002(6) -0.011(6)
C32 0.015(6) 0.040(8) 0.072(12) -0.014(8) -0.005(7) -0.007(6)
C33 0.073(13) 0.047(10) 0.048(11) 0.018(8) -0.026(10) -0.011(9)
C34 0.057(11) 0.051(10) 0.040(10) -0.006(8) -0.011(8) 0.006(8)
C35 0.028(7) 0.024(7) 0.029(8) -0.013(6) 0.002(6) 0.000(5)
C36 0.028(7) 0.017(6) 0.029(8) 0.006(5) 0.000(6) -0.006(5)
C37 0.041(8) 0.020(7) 0.046(9) -0.013(6) 0.000(7) -0.012(6)
C38 0.048(9) 0.025(7) 0.045(10) -0.008(7) -0.004(7) -0.008(7)
C39 0.015(6) 0.031(7) 0.057(10) -0.014(7) -0.001(6) 0.001(6)
C40 0.020(6) 0.025(7) 0.059(10) -0.011(6) -0.010(6) -0.011(5)
C41 0.042(8) 0.024(7) 0.056(11) 0.001(7) -0.010(8) -0.010(6)
C42 0.031(7) 0.017(7) 0.066(11) 0.007(7) -0.008(7) -0.010(6)
C43 0.031(8) 0.059(11) 0.048(11) 0.020(9) 0.008(8) -0.009(8)
C44 0.042(9) 0.049(10) 0.036(10) -0.008(8) 0.002(7) 0.008(8)
C45 0.042(9) 0.046(9) 0.054(11) -0.018(8) -0.024(8) 0.005(8)
C46 0.032(8) 0.037(8) 0.062(12) -0.001(8) -0.007(8) -0.011(7)
C47 0.041(8) 0.024(7) 0.066(11) -0.006(7) -0.022(8) -0.015(6)
C48 0.020(7) 0.047(10) 0.079(13) 0.001(9) -0.008(8) -0.002(7)
C49 0.024(7) 0.014(7) 0.074(12) 0.004(7) -0.004(7) -0.009(5)
C50 0.025(8) 0.047(10) 0.066(12) -0.008(9) -0.005(8) 0.002(7)
C51 0.041(8) 0.024(8) 0.069(12) -0.012(8) -0.014(8) -0.012(6)
C52 0.027(7) 0.017(7) 0.069(11) -0.020(7) 0.001(7) 0.001(6)
C53 0.018(6) 0.019(7) 0.065(11) -0.004(7) 0.002(7) -0.008(5)
C54 0.011(6) 0.037(8) 0.084(13) -0.022(8) -0.004(7) -0.005(6)
C55 0.028(8) 0.045(9) 0.080(13) -0.018(9) 0.006(8) -0.017(7)
C56 0.041(9) 0.037(9) 0.059(11) -0.002(8) 0.001(8) -0.011(7)
C57 0.017(6) 0.026(7) 0.047(9) -0.007(6) -0.004(6) -0.003(5)
C58 0.011(6) 0.019(6) 0.066(11) -0.003(6) -0.011(6) 0.002(5)
C59 0.032(8) 0.032(8) 0.070(12) -0.020(8) -0.001(8) -0.008(7)
C60 0.041(9) 0.070(12) 0.078(13) -0.007(10) -0.032(9) -0.030(9)
C61 0.030(8) 0.033(8) 0.064(11) -0.017(8) -0.011(8) -0.001(6)
C62 0.035(8) 0.035(8) 0.092(14) -0.014(9) -0.031(9) -0.007(7)
C63 0.026(7) 0.029(7) 0.054(10) -0.013(7) -0.010(7) -0.002(6)
C64 0.030(7) 0.011(6) 0.039(9) 0.003(5) 0.003(6) 0.003(5)
C65 0.034(8) 0.034(8) 0.046(10) -0.016(7) -0.008(7) -0.005(6)
C66 0.022(7) 0.039(8) 0.057(10) -0.020(7) -0.004(7) -0.006(6)
C67 0.034(8) 0.028(7) 0.044(9) -0.005(6) -0.006(7) -0.007(6)
C68 0.024(7) 0.024(7) 0.066(11) -0.014(7) -0.010(7) -0.001(6)
Cl1 0.0303(17) 0.0202(15) 0.068(3) -0.0058(15) -0.0172(17) -0.0027(13)
Cl2 0.0319(17) 0.0199(15) 0.067(3) -0.0010(15) -0.0187(17) -0.0024(13)
F1 0.041(5) 0.033(5) 0.083(7) -0.020(5) -0.007(5) 0.003(4)
F2 0.039(5) 0.033(5) 0.091(8) -0.020(5) -0.003(5) -0.005(4)
F3 0.031(4) 0.027(4) 0.079(7) -0.014(4) 0.002(4) -0.009(3)
F4 0.033(4) 0.037(5) 0.068(6) -0.011(4) -0.004(4) -0.014(4)
F5 0.057(6) 0.030(5) 0.069(7) 0.001(4) -0.008(5) -0.018(4)
F6 0.053(5) 0.038(5) 0.068(7) 0.003(5) -0.008(5) -0.018(4)
F7 0.033(4) 0.040(5) 0.082(7) -0.017(5) -0.022(5) -0.009(4)
F8 0.042(5) 0.029(4) 0.083(7) -0.012(4) -0.030(5) -0.009(4)
P1 0.0295(18) 0.0203(17) 0.055(2) -0.0114(16) -0.0084(17) -0.0040(14)
P2 0.0241(17) 0.0216(17) 0.058(3) -0.0070(16) -0.0111(16) -0.0049(14)
P3 0.0257(17) 0.0238(17) 0.042(2) -0.0045(15) -0.0071(15) -0.0090(14)
P4 0.0311(18) 0.0281(18) 0.038(2) -0.0044(15) -0.0015(16) -0.0090(15)
Pt1 0.0231(3) 0.0186(3) 0.0556(4) -0.0061(3) -0.0104(3) -0.0042(2)
Pt2 0.0225(3) 0.0203(3) 0.0472(4) -0.0056(3) -0.0057(3) -0.0053(2)
S1 0.035(2) 0.034(2) 0.089(3) -0.004(2) -0.026(2) -0.0120(16)
S2 0.0228(16) 0.0299(18) 0.060(3) -0.0056(17) -0.0078(16) -0.0010(14)
S3 0.0253(18) 0.0231(18) 0.105(4) -0.008(2) -0.012(2) -0.0067(15)
S4 0.0292(17) 0.0279(18) 0.063(3) -0.0185(17) -0.0039(17) -0.0069(14)
B1A 0.035(9) 0.021(8) 0.057(12) -0.006(7) -0.015(8) -0.013(7)
C1A 0.027(7) 0.030(7) 0.040(9) -0.008(6) -0.010(6) -0.014(6)
C2A 0.037(8) 0.021(7) 0.055(10) -0.010(6) -0.020(7) -0.009(6)
C3A 0.031(7) 0.032(8) 0.050(10) 0.001(7) -0.013(7) -0.005(6)
C4A 0.036(8) 0.029(7) 0.057(10) -0.008(7) -0.023(7) -0.007(6)
C5A 0.027(7) 0.052(9) 0.044(9) -0.016(7) -0.008(7) -0.009(7)
C6A 0.022(6) 0.022(7) 0.045(9) -0.010(6) 0.007(6) -0.012(5)
C7A 0.044(9) 0.037(9) 0.061(12) 0.003(8) -0.017(8) -0.017(7)
C8A 0.033(9) 0.041(10) 0.112(18) -0.018(10) -0.021(11) -0.008(8)
C9A 0.012(6) 0.023(7) 0.052(9) -0.011(6) -0.009(6) -0.003(5)
C10A 0.042(8) 0.026(7) 0.054(10) 0.014(7) -0.027(8) -0.009(6)
C11A 0.053(7) 0.032(6) 0.095(10) -0.025(6) -0.047(7) 0.003(5)
C12A 0.022(7) 0.028(8) 0.076(12) -0.021(8) -0.009(7) -0.002(6)
C13A 0.012(6) 0.035(8) 0.066(11) -0.024(7) -0.002(6) -0.005(6)
C14A 0.035(8) 0.032(8) 0.036(8) -0.004(6) 0.001(6) -0.019(6)
C15A 0.053(7) 0.032(6) 0.095(10) -0.025(6) -0.047(7) 0.003(5)
C16A 0.048(10) 0.033(8) 0.059(11) -0.008(8) -0.010(8) -0.019(7)
C17A 0.029(7) 0.019(6) 0.042(9) -0.006(6) -0.006(6) -0.008(5)
C18A 0.014(6) 0.019(6) 0.055(10) -0.014(6) -0.007(6) 0.008(5)
C19A 0.022(7) 0.022(7) 0.061(11) 0.004(7) -0.011(7) -0.010(6)
C20A 0.026(7) 0.033(8) 0.049(9) -0.002(7) -0.019(7) -0.001(6)
C21A 0.024(7) 0.034(8) 0.053(10) -0.020(7) -0.007(7) 0.003(6)
C22A 0.024(7) 0.022(7) 0.051(10) -0.005(6) -0.001(6) -0.006(5)
C23A 0.015(6) 0.033(8) 0.062(11) -0.012(7) -0.009(6) -0.010(6)
C24A 0.027(8) 0.057(11) 0.055(11) -0.023(9) -0.003(7) -0.014(7)
C25A 0.030(7) 0.022(7) 0.053(10) -0.017(7) -0.011(7) 0.003(6)
C26A 0.024(7) 0.048(9) 0.037(9) -0.023(7) -0.009(6) 0.004(6)
C27A 0.032(8) 0.029(8) 0.052(10) -0.019(7) -0.007(7) 0.001(6)
C28A 0.022(7) 0.045(9) 0.047(10) -0.019(7) 0.006(7) -0.012(6)
C29A 0.040(8) 0.040(9) 0.038(9) -0.015(7) 0.003(7) -0.014(7)
C30A 0.033(8) 0.032(8) 0.057(11) -0.005(7) -0.009(7) -0.012(6)
C31A 0.031(8) 0.043(9) 0.073(13) -0.032(9) -0.007(8) -0.001(7)
C32A 0.040(9) 0.039(9) 0.065(12) -0.012(8) -0.004(8) -0.014(7)
F1A 0.079(8) 0.061(7) 0.167(13) 0.050(7) -0.090(8) -0.050(6)
F2A 0.095(8) 0.022(4) 0.069(7) 0.000(4) -0.023(6) -0.018(5)
F3A 0.092(8) 0.051(6) 0.066(8) -0.012(5) 0.009(6) -0.038(6)
F4A 0.034(6) 0.086(9) 0.132(12) 0.000(8) -0.009(7) -0.022(6)
F5A 0.048(6) 0.054(6) 0.097(9) 0.009(6) -0.037(6) 0.001(5)
F6A 0.074(8) 0.071(8) 0.27(2) -0.071(11) -0.099(11) 0.008(7)
F7A 0.127(16) 0.133(17) 0.070(11) -0.024(11) -0.075(11) 0.024(12)
F8A 0.127(16) 0.133(17) 0.070(11) -0.024(11) -0.075(11) 0.024(12)
F9A 0.127(16) 0.133(17) 0.070(11) -0.024(11) -0.075(11) 0.024(12)
F7C 0.22(3) 0.13(2) 0.103(16) 0.027(13) -0.126(18) -0.10(2)
F8C 0.22(3) 0.13(2) 0.103(16) 0.027(13) -0.126(18) -0.10(2)
F9C 0.22(3) 0.13(2) 0.103(16) 0.027(13) -0.126(18) -0.10(2)
F10A 0.056(6) 0.068(6) 0.054(6) -0.017(5) 0.009(5) -0.032(5)
F11A 0.047(5) 0.026(4) 0.076(7) -0.003(4) -0.001(5) -0.009(4)
F12A 0.088(7) 0.040(5) 0.069(7) -0.020(5) -0.007(6) -0.031(5)
F13A 0.025(4) 0.077(7) 0.062(6) -0.011(5) -0.008(4) -0.012(4)
F14A 0.052(6) 0.048(6) 0.107(9) 0.024(6) 0.001(6) -0.017(5)
F15A 0.038(5) 0.102(8) 0.058(7) -0.028(6) 0.005(5) -0.030(5)
F16A 0.053(8) 0.077(10) 0.064(10) -0.024(7) -0.017(7) -0.031(7)
F17A 0.053(8) 0.077(10) 0.064(10) -0.024(7) -0.017(7) -0.031(7)
F18A 0.053(8) 0.077(10) 0.064(10) -0.024(7) -0.017(7) -0.031(7)
F16C 0.053(8) 0.069(11) 0.096(13) -0.024(8) -0.026(8) -0.023(7)
F17C 0.053(8) 0.069(11) 0.096(13) -0.024(8) -0.026(8) -0.023(7)
F18C 0.053(8) 0.069(11) 0.096(13) -0.024(8) -0.026(8) -0.023(7)
F19A 0.066(6) 0.041(5) 0.100(9) 0.003(5) -0.040(6) -0.016(5)
F20A 0.053(6) 0.074(7) 0.063(7) -0.014(6) -0.023(5) -0.007(5)
F21A 0.026(5) 0.068(7) 0.085(8) -0.007(6) -0.014(5) 0.003(4)
F22A 0.149(12) 0.117(10) 0.047(7) -0.022(7) 0.018(7) -0.100(10)
F23A 0.053(6) 0.065(7) 0.071(7) 0.009(6) 0.006(5) -0.023(5)
F24A 0.040(5) 0.083(7) 0.076(8) -0.013(6) 0.008(5) -0.029(5)
B1B 0.040(9) 0.020(7) 0.038(10) 0.002(7) -0.013(8) -0.008(7)
C1B 0.031(7) 0.020(7) 0.040(9) -0.009(6) 0.001(6) -0.004(6)
C2B 0.024(7) 0.021(7) 0.049(9) -0.014(6) -0.005(6) -0.008(5)
C3B 0.020(6) 0.012(6) 0.072(11) -0.003(6) -0.011(7) -0.008(5)
C4B 0.041(8) 0.032(8) 0.036(9) -0.007(6) -0.001(7) -0.009(7)
C5B 0.022(7) 0.035(8) 0.042(9) -0.002(6) -0.009(6) -0.005(6)
C6B 0.027(7) 0.020(7) 0.042(9) 0.002(6) 0.000(6) -0.010(6)
C7B 0.027(7) 0.045(9) 0.052(10) -0.017(8) -0.010(7) -0.009(7)
C8B 0.028(7) 0.034(7) 0.036(8) -0.003(6) -0.013(6) -0.016(6)
C9B 0.021(6) 0.029(7) 0.056(10) -0.020(7) -0.009(6) -0.012(6)
C10B 0.024(6) 0.027(7) 0.034(8) -0.006(6) -0.005(6) -0.009(5)
C11B 0.020(6) 0.034(8) 0.041(9) -0.007(6) -0.001(6) -0.012(6)
C12B 0.026(7) 0.030(7) 0.032(8) -0.001(6) -0.007(6) -0.012(6)
C13B 0.012(6) 0.026(7) 0.061(10) -0.018(7) -0.005(6) 0.000(5)
C14B 0.033(7) 0.013(6) 0.053(10) -0.011(6) -0.015(7) 0.001(5)
C15B 0.029(7) 0.047(9) 0.035(9) -0.016(7) -0.002(6) -0.012(7)
C16B 0.038(8) 0.026(8) 0.085(13) -0.018(8) -0.014(9) -0.015(7)
C17B 0.034(7) 0.009(6) 0.038(8) -0.001(5) -0.012(6) -0.004(5)
C18B 0.023(7) 0.027(7) 0.041(9) -0.008(6) -0.007(6) -0.004(6)
C19B 0.019(6) 0.040(8) 0.044(9) -0.017(7) -0.008(6) -0.012(6)
C20B 0.030(7) 0.031(8) 0.038(9) -0.001(6) -0.006(6) 0.003(6)
C21B 0.032(7) 0.049(9) 0.045(9) -0.019(7) -0.004(7) -0.020(7)
C22B 0.021(7) 0.043(9) 0.055(10) -0.017(8) -0.005(7) -0.004(6)
C23B 0.035(8) 0.038(9) 0.049(10) 0.005(7) -0.019(7) -0.005(7)
C24B 0.025(7) 0.028(7) 0.063(11) -0.015(7) -0.021(7) 0.008(6)
C25B 0.028(7) 0.032(8) 0.042(9) 0.002(6) -0.003(6) -0.014(6)
C26B 0.035(8) 0.034(8) 0.050(10) -0.010(7) -0.006(7) -0.010(6)
C27B 0.026(7) 0.032(7) 0.040(9) -0.007(6) -0.006(6) -0.006(6)
C28B 0.040(8) 0.026(7) 0.041(9) -0.002(6) -0.006(7) 0.003(6)
C29B 0.029(7) 0.039(8) 0.030(8) -0.009(6) 0.000(6) -0.012(6)
C30B 0.029(7) 0.029(7) 0.049(9) -0.007(7) 0.005(6) -0.023(6)
C31B 0.023(7) 0.055(10) 0.060(12) -0.008(9) 0.008(7) -0.015(7)
C32B 0.037(8) 0.033(8) 0.031(8) -0.004(6) -0.002(7) 0.001(6)
F1B 0.095(8) 0.030(5) 0.066(7) -0.010(5) -0.008(6) -0.028(5)
F2B 0.052(6) 0.061(6) 0.077(7) -0.047(6) -0.017(5) 0.005(5)
F3B 0.032(5) 0.044(5) 0.076(7) -0.025(5) -0.022(4) 0.010(4)
F4B 0.065(6) 0.060(6) 0.040(6) -0.001(5) -0.017(5) 0.001(5)
F5B 0.065(6) 0.021(4) 0.088(8) -0.022(5) -0.038(6) 0.012(4)
F6B 0.032(5) 0.049(6) 0.086(8) 0.018(5) -0.020(5) -0.007(4)
F7B 0.051(5) 0.029(4) 0.063(6) -0.004(4) -0.005(5) -0.006(4)
F8B 0.042(5) 0.039(5) 0.066(6) 0.014(4) 0.001(4) -0.017(4)
F9B 0.061(6) 0.040(5) 0.079(7) 0.001(5) -0.035(6) -0.002(5)
F10B 0.041(5) 0.062(6) 0.081(7) -0.044(6) 0.006(5) -0.014(5)
F11B 0.037(5) 0.076(7) 0.136(11) -0.057(7) -0.040(6) 0.025(5)
F12B 0.044(6) 0.051(6) 0.132(11) -0.020(7) 0.056(6) -0.014(5)
F13B 0.041(5) 0.049(5) 0.064(6) -0.022(5) -0.001(4) -0.023(4)
F14B 0.089(8) 0.056(6) 0.094(9) 0.026(6) -0.045(7) -0.039(6)
F15B 0.067(6) 0.072(7) 0.089(8) -0.056(6) 0.025(6) -0.044(6)
F16B 0.072(7) 0.069(7) 0.104(9) 0.025(6) -0.054(7) -0.039(6)
F17B 0.068(7) 0.066(7) 0.089(8) -0.008(6) -0.046(6) -0.027(5)
F18B 0.035(5) 0.122(10) 0.079(8) -0.032(7) -0.012(5) -0.022(6)
F19B 0.102(9) 0.133(11) 0.074(8) -0.054(8) 0.025(7) -0.096(9)
F20B 0.185(16) 0.088(9) 0.150(14) -0.012(9) -0.120(13) -0.046(10)
F21B 0.068(7) 0.107(9) 0.116(10) -0.085(9) 0.000(7) -0.023(7)
F22B 0.038(5) 0.038(5) 0.080(7) 0.002(5) -0.015(5) -0.020(4)
F23B 0.041(5) 0.075(7) 0.079(8) 0.007(6) -0.020(5) -0.023(5)
F24B 0.032(5) 0.122(10) 0.088(9) -0.069(8) 0.016(5) -0.016(6)

loop_
_atom_type_symbol
_atom_type_description
_atom_type_scat_dispersion_real
_atom_type_scat_dispersion_imag
_atom_type_scat_source
C C 0.0181 0.0091 'International Tables Vol C Tables 4.2.6.8 and 6.1.1.4'
H H 0.0000 0.0000 'International Tables Vol C Tables 4.2.6.8 and 6.1.1.4'
B B 0.0090 0.0039 'International Tables Vol C Tables 4.2.6.8 and 6.1.1.4'
F F 0.0727 0.0534 'International Tables Vol C Tables 4.2.6.8 and 6.1.1.4'
P P 0.2955 0.4335 'International Tables Vol C Tables 4.2.6.8 and 6.1.1.4'
S S 0.3331 0.5567 'International Tables Vol C Tables 4.2.6.8 and 6.1.1.4'
Cl Cl 0.3639 0.7018 'International Tables Vol C Tables 4.2.6.8 and 6.1.1.4'
Pt Pt -4.5932 6.9264 'International Tables Vol C Tables 4.2.6.8 and 6.1.1.4'

loop_
_geom_angle_atom_site_label_1
_geom_angle_atom_site_label_2
_geom_angle_atom_site_label_3
_geom_angle
C6 C1 C2 119.1(14)
C6 C1 P1 120.0(11)
C2 C1 P1 121.0(12)
C1 C2 C3 120.6(15)
C1 C2 H2 119.7
C3 C2 H2 119.7
C2 C3 C4 119.0(14)
C2 C3 H3 120.5
C4 C3 H3 120.5
C5 C4 C3 120.8(14)
C5 C4 H4 119.6
C3 C4 H4 119.6
C4 C5 C6 118.2(15)
C4 C5 H5 120.9
C6 C5 H5 120.9
C1 C6 C5 122.3(14)
C1 C6 H6 118.8
C5 C6 H6 118.8
C12 C7 C8 120.8(15)
C12 C7 P1 121.5(12)
C8 C7 P1 117.7(11)
C7 C8 C9 118.3(15)
C7 C8 H8 120.9
C9 C8 H8 120.9
C10 C9 C8 120.1(16)
C10 C9 H9 119.9
C8 C9 H9 119.9
C9 C10 C11 121.9(16)
C9 C10 H10 119.0
C11 C10 H10 119.0
C10 C11 C12 120.1(14)
C10 C11 H11 120.0
C12 C11 H11 120.0
C7 C12 C11 118.7(15)
C7 C12 H12 120.7
C11 C12 H12 120.7
C14 C13 P1 116.3(10)
C14 C13 H13A 108.2
P1 C13 H13A 108.2
C14 C13 H13B 108.2
P1 C13 H13B 108.2
H13A C13 H13B 107.4
C13 C14 S1 111.5(10)
C13 C14 H14A 109.3
S1 C14 H14A 109.3
C13 C14 H14B 109.3
S1 C14 H14B 109.3
H14A C14 H14B 108.0
C20 C15 C16 115.3(14)
C20 C15 S1 121.4(13)
C16 C15 S1 123.3(11)
F1 C16 C17 118.1(14)
F1 C16 C15 119.0(13)
C17 C16 C15 122.8(14)
F2 C17 C18 121.4(15)
F2 C17 C16 118.6(13)
C18 C17 C16 119.9(15)
C17 C18 C19 121.3(14)
C17 C18 S4 116.6(12)
C19 C18 S4 122.0(10)
F3 C19 C18 121.6(14)
F3 C19 C20 121.9(14)
C18 C19 C20 116.4(12)
F4 C20 C15 121.1(14)
F4 C20 C19 114.6(12)
C15 C20 C19 124.3(14)
C22 C21 S4 107.5(11)
C22 C21 H21A 110.2
S4 C21 H21A 110.2
C22 C21 H21B 110.2
S4 C21 H21B 110.2
H21A C21 H21B 108.5
C21 C22 P4 109.8(11)
C21 C22 H22A 109.7
P4 C22 H22A 109.7
C21 C22 H22B 109.7
P4 C22 H22B 109.7
H22A C22 H22B 108.2
C28 C23 C24 118.3(15)
C28 C23 P4 122.7(12)
C24 C23 P4 118.6(11)
C23 C24 C25 122.4(15)
C23 C24 H24 118.8
C25 C24 H24 118.8
C26 C25 C24 118.4(16)
C26 C25 H25 120.8
C24 C25 H25 120.8
C25 C26 C27 120.0(15)
C25 C26 H26 120.0
C27 C26 H26 120.0
C28 C27 C26 120.1(17)
C28 C27 H27 120.0
C26 C27 H27 120.0
C27 C28 C23 120.6(16)
C27 C28 H28 119.7
C23 C28 H28 119.7
C34 C29 C30 116.3(14)
C34 C29 P4 122.7(12)
C30 C29 P4 120.7(11)
C31 C30 C29 123.3(14)
C31 C30 H30 118.4
C29 C30 H30 118.4
C30 C31 C32 118.1(14)
C30 C31 H31 121.0
C32 C31 H31 121.0
C33 C32 C31 119.7(13)
C33 C32 H32 120.2
C31 C32 H32 120.2
C34 C33 C32 120.5(16)
C34 C33 H33 119.8
C32 C33 H33 119.8
C33 C34 C29 121.9(16)
C33 C34 H34 119.1
C29 C34 H34 119.1
C40 C35 C36 121.8(12)
C40 C35 P3 117.3(10)
C36 C35 P3 120.8(9)
C37 C36 C35 119.1(12)
C37 C36 H36 120.5
C35 C36 H36 120.5
C38 C37 C36 119.0(13)
C38 C37 H37 120.5
C36 C37 H37 120.5
C39 C38 C37 122.7(13)
C39 C38 H38 118.7
C37 C38 H38 118.7
C38 C39 C40 119.8(12)
C38 C39 H39 120.1
C40 C39 H39 120.1
C35 C40 C39 117.6(12)
C35 C40 H40 121.2
C39 C40 H40 121.2
C46 C41 C42 116.4(15)
C46 C41 P3 120.9(11)
C42 C41 P3 122.7(13)
C43 C42 C41 117.8(16)
C43 C42 H42 121.1
C41 C42 H42 121.1
C44 C43 C42 125.4(17)
C44 C43 H43 117.3
C42 C43 H43 117.3
C43 C44 C45 116.2(15)
C43 C44 H44 121.9
C45 C44 H44 121.9
C46 C45 C44 122.5(16)
C46 C45 H45 118.7
C44 C45 H45 118.7
C45 C46 C41 121.7(15)
C45 C46 H46 119.2
C41 C46 H46 119.2
C48 C47 P3 115.9(12)
C48 C47 H47A 108.3
P3 C47 H47A 108.3
C48 C47 H47B 108.3
P3 C47 H47B 108.3
H47A C47 H47B 107.4
C47 C48 S3 114.0(12)
C47 C48 H48A 108.7
S3 C48 H48A 108.7
C47 C48 H48B 108.7
S3 C48 H48B 108.7
H48A C48 H48B 107.6
C50 C49 C54 117.4(14)
C50 C49 S3 124.5(13)
C54 C49 S3 118.0(13)
F6 C50 C51 118.2(17)
F6 C50 C49 118.5(15)
C51 C50 C49 123.1(17)
F5 C51 C50 119.7(16)
F5 C51 C52 120.8(12)
C50 C51 C52 119.5(17)
C53 C52 C51 119.4(13)
C53 C52 S2 123.7(12)
C51 C52 S2 116.8(13)
F8 C53 C52 119.5(12)
F8 C53 C54 120.4(16)
C52 C53 C54 120.1(15)
F7 C54 C53 118.0(16)
F7 C54 C49 121.5(13)
C53 C54 C49 120.4(16)
C56 C55 S2 108.9(10)
C56 C55 H55A 109.9
S2 C55 H55A 109.9
C56 C55 H55B 109.9
S2 C55 H55B 109.9
H55A C55 H55B 108.3
C55 C56 P2 109.5(12)
C55 C56 H56A 109.8
P2 C56 H56A 109.8
C55 C56 H56B 109.8
P2 C56 H56B 109.8
H56A C56 H56B 108.2
C58 C57 C62 118.0(13)
C58 C57 P2 120.6(9)
C62 C57 P2 121.4(12)
C59 C58 C57 121.1(12)
C59 C58 H58 119.4
C57 C58 H58 119.4
C60 C59 C58 118.8(15)
C60 C59 H59 120.6
C58 C59 H59 120.6
C59 C60 C61 121.7(15)
C59 C60 H60 119.1
C61 C60 H60 119.1
C62 C61 C60 118.3(14)
C62 C61 H61 120.9
C60 C61 H61 120.9
C61 C62 C57 121.8(16)
C61 C62 H62 119.1
C57 C62 H62 119.1
C68 C63 C64 119.6(13)
C68 C63 P2 124.5(12)
C64 C63 P2 115.7(10)
C65 C64 C63 121.0(12)
C65 C64 H64 119.5
C63 C64 H64 119.5
C66 C65 C64 116.6(14)
C66 C65 H65 121.7
C64 C65 H65 121.7
C65 C66 C67 122.2(14)
C65 C66 H66 118.9
C67 C66 H66 118.9
C68 C67 C66 120.6(14)
C68 C67 H67 119.7
C66 C67 H67 119.7
C63 C68 C67 120.0(15)
C63 C68 H68 120.0
C67 C68 H68 120.0
C7 P1 C13 104.3(7)
C7 P1 C1 102.5(7)
C13 P1 C1 109.4(6)
C7 P1 Pt1 112.0(5)
C13 P1 Pt1 109.3(5)
C1 P1 Pt1 118.3(4)
C57 P2 C63 110.0(7)
C57 P2 C56 101.8(8)
C63 P2 C56 102.7(8)
C57 P2 Pt1 114.3(5)
C63 P2 Pt1 119.1(5)
C56 P2 Pt1 106.7(5)
C41 P3 C47 106.2(8)
C41 P3 C35 101.2(6)
C47 P3 C35 107.1(6)
C41 P3 Pt2 113.3(5)
C47 P3 Pt2 108.2(5)
C35 P3 Pt2 119.9(5)
C29 P4 C23 107.9(7)
C29 P4 C22 103.5(7)
C23 P4 C22 104.3(7)
C29 P4 Pt2 115.5(5)
C23 P4 Pt2 118.4(5)
C22 P4 Pt2 105.5(6)
P2 Pt1 P1 99.62(13)
P2 Pt1 Cl1 173.49(13)
P1 Pt1 Cl1 86.39(13)
P2 Pt1 S2 86.74(13)
P1 Pt1 S2 171.81(13)
Cl1 Pt1 S2 87.51(13)
P4 Pt2 P3 100.25(13)
P4 Pt2 Cl2 173.54(14)
P3 Pt2 Cl2 86.17(13)
P4 Pt2 S4 86.47(14)
P3 Pt2 S4 170.53(12)
Cl2 Pt2 S4 87.25(14)
C15 S1 C14 103.5(7)
C52 S2 C55 102.2(7)
C52 S2 Pt1 113.2(6)
C55 S2 Pt1 101.9(6)
C49 S3 C48 100.6(8)
C21 S4 C18 104.8(7)
C21 S4 Pt2 103.9(5)
C18 S4 Pt2 113.6(5)
C25A B1A C1A 115.9(12)
C25A B1A C9A 104.1(11)
C1A B1A C9A 110.6(12)
C25A B1A C17A 108.7(12)
C1A B1A C17A 105.2(11)
C9A B1A C17A 112.5(12)
C6A C1A C2A 114.2(12)
C6A C1A B1A 121.4(12)
C2A C1A B1A 124.1(12)
C3A C2A C1A 124.1(13)
C3A C2A H2A 117.9
C1A C2A H2A 117.9
C2A C3A C4A 119.4(14)
C2A C3A C7A 121.2(13)
C4A C3A C7A 119.3(13)
C5A C4A C3A 118.9(14)
C5A C4A H4A 120.5
C3A C4A H4A 120.5
C4A C5A C6A 120.3(13)
C4A C5A C8A 121.7(14)
C6A C5A C8A 118.0(14)
C1A C6A C5A 122.9(12)
C1A C6A H6A 118.5
C5A C6A H6A 118.5
F2A C7A F1A 108.3(14)
F2A C7A F3A 103.7(13)
F1A C7A F3A 105.0(14)
F2A C7A C3A 114.0(13)
F1A C7A C3A 113.6(13)
F3A C7A C3A 111.4(14)
F4A C8A F6A 105.1(17)
F4A C8A F5A 105.1(14)
F6A C8A F5A 111.8(18)
F4A C8A C5A 112.3(17)
F6A C8A C5A 110.1(14)
F5A C8A C5A 112.2(15)
C10A C9A C14A 116.7(12)
C10A C9A B1A 121.1(13)
C14A C9A B1A 122.0(13)
C11A C10A C9A 122.4(14)
C11A C10A H10A 118.8
C9A C10A H10A 118.8
C10A C11A C12A 121.8(16)
C10A C11A C15A 124.5(17)
C12A C11A C15A 113.6(14)
C13A C12A C11A 117.6(13)
C13A C12A H12A 121.2
C11A C12A H12A 121.2
C12A C13A C14A 120.0(14)
C12A C13A C16A 122.0(13)
C14A C13A C16A 117.9(14)
C9A C14A C13A 121.5(14)
C9A C14A H14C 119.2
C13A C14A H14C 119.2
F9C C15A F7A 105(3)
F9C C15A F9A 74(2)
F7A C15A F9A 112(2)
F9C C15A F7C 112(2)
F7A C15A F7C 59.2(19)
F9A C15A F7C 59.9(18)
F9C C15A C11A 130(2)
F7A C15A C11A 114.6(18)
F9A C15A C11A 114.6(16)
F7C C15A C11A 114.0(16)
F9C C15A F8A 25.1(16)
F7A C15A F8A 104.1(16)
F9A C15A F8A 97.5(15)
F7C C15A F8A 133.9(18)
C11A C15A F8A 111.9(18)
F9C C15A F8C 94.6(19)
F7A C15A F8C 29.0(16)
F9A C15A F8C 136(2)
F7C C15A F8C 88.2(19)
C11A C15A F8C 105.5(14)
F8A C15A F8C 83.1(16)
F11A C16A F10A 107.0(14)
F11A C16A F12A 108.7(13)
F10A C16A F12A 105.1(12)
F11A C16A C13A 113.4(12)
F10A C16A C13A 110.2(12)
F12A C16A C13A 111.9(14)
C22A C17A C18A 116.2(13)
C22A C17A B1A 120.9(12)
C18A C17A B1A 122.5(12)
C17A C18A C19A 123.7(13)
C17A C18A H18A 118.2
C19A C18A H18A 118.2
C18A C19A C20A 118.8(13)
C18A C19A C23A 122.2(13)
C20A C19A C23A 119.0(14)
C21A C20A C19A 118.4(14)
C21A C20A H20A 120.8
C19A C20A H20A 120.8
C20A C21A C22A 120.1(14)
C20A C21A C24A 118.7(14)
C22A C21A C24A 121.2(13)
C17A C22A C21A 122.9(13)
C17A C22A H22C 118.6
C21A C22A H22C 118.6
F14A C23A F15A 105.9(14)
F14A C23A F13A 107.8(11)
F15A C23A F13A 104.8(11)
F14A C23A C19A 112.7(11)
F15A C23A C19A 113.4(11)
F13A C23A C19A 111.8(13)
F17C C24A F17A 63.7(14)
F17C C24A F16A 123(2)
F17A C24A F16A 110.2(17)
F17C C24A F18C 111.5(17)
F17A C24A F18C 123(2)
F16A C24A F18C 20.4(14)
F17C C24A F16C 107.0(16)
F17A C24A F16C 44.0(12)
F16A C24A F16C 81.2(15)
F18C C24A F16C 101.1(16)
F17C C24A C21A 116.0(16)
F17A C24A C21A 120.1(14)
F16A C24A C21A 114.6(18)
F18C C24A C21A 112.3(18)
F16C C24A C21A 107.7(15)
F17C C24A F18A 38.8(13)
F17A C24A F18A 99.8(15)
F16A C24A F18A 98.6(14)
F18C C24A F18A 80.7(14)
F16C C24A F18A 138.0(16)
C21A C24A F18A 110.2(15)
C26A C25A C30A 112.8(13)
C26A C25A B1A 120.9(14)
C30A C25A B1A 126.1(14)
C25A C26A C27A 124.8(15)
C25A C26A H26A 117.6
C27A C26A H26A 117.6
C28A C27A C26A 121.5(15)
C28A C27A C31A 121.5(13)
C26A C27A C31A 117.0(14)
C27A C28A C29A 117.9(13)
C27A C28A H28A 121.1
C29A C28A H28A 121.1
C28A C29A C30A 119.4(14)
C28A C29A C32A 119.9(13)
C30A C29A C32A 120.3(15)
C25A C30A C29A 123.5(15)
C25A C30A H30A 118.3
C29A C30A H30A 118.3
F19A C31A F20A 107.4(15)
F19A C31A F21A 108.2(12)
F20A C31A F21A 105.9(13)
F19A C31A C27A 112.8(13)
F20A C31A C27A 111.8(12)
F21A C31A C27A 110.4(14)
F24A C32A F23A 107.6(13)
F24A C32A F22A 108.2(14)
F23A C32A F22A 105.0(16)
F24A C32A C29A 112.5(15)
F23A C32A C29A 112.7(13)
F22A C32A C29A 110.4(13)
C9B B1B C25B 114.1(11)
C9B B1B C1B 101.1(11)
C25B B1B C1B 112.3(12)
C9B B1B C17B 111.5(12)
C25B B1B C17B 105.0(12)
C1B B1B C17B 113.1(11)
C8B C1B C2B 115.6(13)
C8B C1B B1B 121.8(12)
C2B C1B B1B 121.9(11)
C3B C2B C1B 122.1(12)
C3B C2B H2B 118.9
C1B C2B H2B 118.9
C2B C3B C5B 122.2(12)
C2B C3B C4B 121.3(12)
C5B C3B C4B 116.5(13)
F4B C4B F5B 105.2(12)
F4B C4B F6B 105.7(13)
F5B C4B F6B 104.9(11)
F4B C4B C3B 114.6(12)
F5B C4B C3B 113.5(13)
F6B C4B C3B 112.2(11)
C6B C5B C3B 118.0(14)
C6B C5B H5B 121.0
C3B C5B H5B 121.0
C5B C6B C8B 119.0(13)
C5B C6B C7B 122.8(14)
C8B C6B C7B 118.1(12)
F3B C7B F1B 105.7(12)
F3B C7B F2B 107.2(12)
F1B C7B F2B 106.9(12)
F3B C7B C6B 113.6(12)
F1B C7B C6B 111.0(12)
F2B C7B C6B 112.0(12)
C1B C8B C6B 123.0(13)
C1B C8B H8B 118.5
C6B C8B H8B 118.5
C14B C9B C10B 115.6(12)
C14B C9B B1B 123.3(12)
C10B C9B B1B 120.6(11)
C9B C10B C11B 122.4(12)
C9B C10B H10B 118.8
C11B C10B H10B 118.8
C12B C11B C10B 119.0(12)
C12B C11B C15B 123.2(12)
C10B C11B C15B 117.8(11)
C11B C12B C13B 120.5(12)
C11B C12B H12B 119.7
C13B C12B H12B 119.7
C12B C13B C14B 119.7(11)
C12B C13B C16B 121.4(13)
C14B C13B C16B 118.9(12)
C9B C14B C13B 122.7(12)
C9B C14B H14D 118.6
C13B C14B H14D 118.6
F7B C15B F9B 106.6(12)
F7B C15B F8B 106.9(12)
F9B C15B F8B 106.8(12)
F7B C15B C11B 114.4(12)
F9B C15B C11B 109.9(12)
F8B C15B C11B 111.8(11)
F12B C16B F10B 108.4(15)
F12B C16B F11B 108.4(14)
F10B C16B F11B 103.8(13)
F12B C16B C13B 113.6(13)
F10B C16B C13B 111.6(12)
F11B C16B C13B 110.5(14)
C22B C17B C18B 116.4(12)
C22B C17B B1B 119.4(12)
C18B C17B B1B 124.1(12)
C17B C18B C19B 124.0(13)
C17B C18B H18B 118.0
C19B C18B H18B 118.0
C18B C19B C20B 118.2(12)
C18B C19B C24B 120.9(12)
C20B C19B C24B 120.9(13)
C21B C20B C19B 119.9(13)
C21B C20B H20B 120.0
C19B C20B H20B 120.0
C20B C21B C22B 119.6(13)
C20B C21B C23B 121.8(14)
C22B C21B C23B 118.5(13)
C17B C22B C21B 121.8(13)
C17B C22B H22D 119.1
C21B C22B H22D 119.1
F17B C23B F16B 107.2(14)
F17B C23B F18B 105.8(13)
F16B C23B F18B 106.5(13)
F17B C23B C21B 114.0(12)
F16B C23B C21B 112.3(13)
F18B C23B C21B 110.5(13)
F13B C24B F15B 106.1(12)
F13B C24B F14B 103.9(13)
F15B C24B F14B 107.5(12)
F13B C24B C19B 113.7(11)
F15B C24B C19B 110.9(13)
F14B C24B C19B 114.2(12)
C26B C25B C30B 116.7(13)
C26B C25B B1B 120.7(12)
C30B C25B B1B 122.6(13)
C25B C26B C27B 123.7(13)
C25B C26B H26B 118.2
C27B C26B H26B 118.2
C26B C27B C31B 120.6(13)
C26B C27B C28B 118.6(14)
C31B C27B C28B 120.7(13)
C29B C28B C27B 119.0(13)
C29B C28B H28B 120.5
C27B C28B H28B 120.5
C28B C29B C30B 122.4(13)
C28B C29B C32B 120.8(13)
C30B C29B C32B 116.9(13)
C25B C30B C29B 119.5(13)
C25B C30B H30B 120.2
C29B C30B H30B 120.2
F21B C31B F19B 105.7(14)
F21B C31B F20B 102.7(17)
F19B C31B F20B 103.0(15)
F21B C31B C27B 115.6(13)
F19B C31B C27B 113.9(15)
F20B C31B C27B 114.5(15)
F24B C32B F23B 107.5(12)
F24B C32B F22B 105.1(12)
F23B C32B F22B 103.7(13)
F24B C32B C29B 112.8(14)
F23B C32B C29B 112.8(12)
F22B C32B C29B 114.1(12)

loop_
_geom_bond_atom_site_label_1
_geom_bond_atom_site_label_2
_geom_bond_distance
C1 C6 1.33(2)
C1 C2 1.38(2)
C1 P1 1.839(14)
C2 C3 1.384(19)
C2 H2 0.9500
C3 C4 1.39(2)
C3 H3 0.9500
C4 C5 1.36(2)
C4 H4 0.9500
C5 C6 1.40(2)
C5 H5 0.9500
C6 H6 0.9500
C7 C12 1.387(19)
C7 C8 1.41(2)
C7 P1 1.820(15)
C8 C9 1.43(2)
C8 H8 0.9500
C9 C10 1.33(2)
C9 H9 0.9500
C10 C11 1.38(2)
C10 H10 0.9500
C11 C12 1.41(2)
C11 H11 0.9500
C12 H12 0.9500
C13 C14 1.52(2)
C13 P1 1.826(14)
C13 H13A 0.9900
C13 H13B 0.9900
C14 S1 1.843(15)
C14 H14A 0.9900
C14 H14B 0.9900
C15 C20 1.36(2)
C15 C16 1.40(2)
C15 S1 1.759(15)
C16 F1 1.351(16)
C16 C17 1.36(2)
C17 F2 1.320(18)
C17 C18 1.353(19)
C18 C19 1.40(2)
C18 S4 1.810(15)
C19 F3 1.320(15)
C19 C20 1.41(2)
C20 F4 1.361(17)
C21 C22 1.50(2)
C21 S4 1.791(16)
C21 H21A 0.9900
C21 H21B 0.9900
C22 P4 1.850(17)
C22 H22A 0.9900
C22 H22B 0.9900
C23 C28 1.39(2)
C23 C24 1.39(2)
C23 P4 1.804(15)
C24 C25 1.40(2)
C24 H24 0.9500
C25 C26 1.39(3)
C25 H25 0.9500
C26 C27 1.41(3)
C26 H26 0.9500
C27 C28 1.39(2)
C27 H27 0.9500
C28 H28 0.9500
C29 C34 1.39(2)
C29 C30 1.40(2)
C29 P4 1.783(15)
C30 C31 1.383(19)
C30 H30 0.9500
C31 C32 1.41(2)
C31 H31 0.9500
C32 C33 1.38(2)
C32 H32 0.9500
C33 C34 1.38(3)
C33 H33 0.9500
C34 H34 0.9500
C35 C40 1.375(18)
C35 C36 1.410(18)
C35 P3 1.841(13)
C36 C37 1.394(17)
C36 H36 0.9500
C37 C38 1.39(2)
C37 H37 0.9500
C38 C39 1.34(2)
C38 H38 0.9500
C39 C40 1.446(19)
C39 H39 0.9500
C40 H40 0.9500
C41 C46 1.41(2)
C41 C42 1.441(19)
C41 P3 1.780(17)
C42 C43 1.39(2)
C42 H42 0.9500
C43 C44 1.32(3)
C43 H43 0.9500
C44 C45 1.42(2)
C44 H44 0.9500
C45 C46 1.32(2)
C45 H45 0.9500
C46 H46 0.9500
C47 C48 1.51(2)
C47 P3 1.827(14)
C47 H47A 0.9900
C47 H47B 0.9900
C48 S3 1.817(14)
C48 H48A 0.9900
C48 H48B 0.9900
C49 C50 1.36(2)
C49 C54 1.41(2)
C49 S3 1.792(14)
C50 F6 1.346(19)
C50 C51 1.35(2)
C51 F5 1.334(19)
C51 C52 1.39(2)
C52 C53 1.37(2)
C52 S2 1.790(14)
C53 F8 1.323(17)
C53 C54 1.375(19)
C54 F7 1.345(19)
C55 C56 1.52(2)
C55 S2 1.818(15)
C55 H55A 0.9900
C55 H55B 0.9900
C56 P2 1.823(16)
C56 H56A 0.9900
C56 H56B 0.9900
C57 C58 1.38(2)
C57 C62 1.401(19)
C57 P2 1.794(15)
C58 C59 1.38(2)
C58 H58 0.9500
C59 C60 1.37(2)
C59 H59 0.9500
C60 C61 1.40(2)
C60 H60 0.9500
C61 C62 1.35(2)
C61 H61 0.9500
C62 H62 0.9500
C63 C68 1.37(2)
C63 C64 1.42(2)
C63 P2 1.804(14)
C64 C65 1.42(2)
C64 H64 0.9500
C65 C66 1.39(2)
C65 H65 0.9500
C66 C67 1.39(2)
C66 H66 0.9500
C67 C68 1.378(19)
C67 H67 0.9500
C68 H68 0.9500
Cl1 Pt1 2.322(3)
Cl2 Pt2 2.329(4)
P1 Pt1 2.282(4)
P2 Pt1 2.254(3)
P3 Pt2 2.279(4)
P4 Pt2 2.235(4)
Pt1 S2 2.359(4)
Pt2 S4 2.351(4)
B1A C25A 1.62(2)
B1A C1A 1.62(2)
B1A C9A 1.641(19)
B1A C17A 1.67(2)
C1A C6A 1.388(18)
C1A C2A 1.408(18)
C2A C3A 1.380(19)
C2A H2A 0.9500
C3A C4A 1.40(2)
C3A C7A 1.49(2)
C4A C5A 1.36(2)
C4A H4A 0.9500
C5A C6A 1.42(2)
C5A C8A 1.52(2)
C6A H6A 0.9500
C7A F2A 1.292(18)
C7A F1A 1.315(18)
C7A F3A 1.36(2)
C8A F4A 1.31(2)
C8A F6A 1.32(2)
C8A F5A 1.32(2)
C9A C10A 1.39(2)
C9A C14A 1.418(19)
C10A C11A 1.38(2)
C10A H10A 0.9500
C11A C12A 1.42(2)
C11A C15A 1.43(2)
C12A C13A 1.39(2)
C12A H12A 0.9500
C13A C14A 1.438(19)
C13A C16A 1.48(2)
C14A H14C 0.9500
C15A F9C 1.23(3)
C15A F7A 1.24(3)
C15A F9A 1.36(2)
C15A F7C 1.40(3)
C15A F8A 1.52(3)
C15A F8C 1.69(4)
C16A F11A 1.301(19)
C16A F10A 1.342(18)
C16A F12A 1.343(17)
C17A C22A 1.37(2)
C17A C18A 1.374(18)
C18A C19A 1.38(2)
C18A H18A 0.9500
C19A C20A 1.43(2)
C19A C23A 1.490(18)
C20A C21A 1.36(2)
C20A H20A 0.9500
C21A C22A 1.41(2)
C21A C24A 1.48(2)
C22A H22C 0.9500
C23A F14A 1.323(17)
C23A F15A 1.333(17)
C23A F13A 1.341(16)
C24A F17C 1.24(2)
C24A F17A 1.29(2)
C24A F16A 1.33(3)
C24A F18C 1.35(2)
C24A F16C 1.43(3)
C24A F18A 1.49(3)
C25A C26A 1.36(2)
C25A C30A 1.40(2)
C26A C27A 1.371(19)
C26A H26A 0.9500
C27A C28A 1.35(2)
C27A C31A 1.56(2)
C28A C29A 1.37(2)
C28A H28A 0.9500
C29A C30A 1.41(2)
C29A C32A 1.51(2)
C30A H30A 0.9500
C31A F19A 1.305(18)
C31A F20A 1.341(19)
C31A F21A 1.360(17)
C32A F24A 1.301(18)
C32A F23A 1.337(19)
C32A F22A 1.35(2)
B1B C9B 1.62(2)
B1B C25B 1.63(2)
B1B C1B 1.64(2)
B1B C17B 1.655(19)
C1B C8B 1.385(18)
C1B C2B 1.420(19)
C2B C3B 1.36(2)
C2B H2B 0.9500
C3B C5B 1.403(19)
C3B C4B 1.49(2)
C4B F4B 1.316(17)
C4B F5B 1.334(16)
C4B F6B 1.359(17)
C5B C6B 1.389(19)
C5B H5B 0.9500
C6B C8B 1.44(2)
C6B C7B 1.479(19)
C7B F3B 1.321(16)
C7B F1B 1.338(18)
C7B F2B 1.347(18)
C8B H8B 0.9500
C9B C14B 1.383(18)
C9B C10B 1.418(18)
C10B C11B 1.421(18)
C10B H10B 0.9500
C11B C12B 1.371(18)
C11B C15B 1.48(2)
C12B C13B 1.380(19)
C12B H12B 0.9500
C13B C14B 1.41(2)
C13B C16B 1.506(19)
C14B H14D 0.9500
C15B F7B 1.334(16)
C15B F9B 1.341(17)
C15B F8B 1.343(16)
C16B F12B 1.293(19)
C16B F10B 1.323(16)
C16B F11B 1.35(2)
C17B C22B 1.377(19)
C17B C18B 1.381(18)
C18B C19B 1.388(19)
C18B H18B 0.9500
C19B C20B 1.408(19)
C19B C24B 1.48(2)
C20B C21B 1.36(2)
C20B H20B 0.9500
C21B C22B 1.43(2)
C21B C23B 1.50(2)
C22B H22D 0.9500
C23B F17B 1.320(18)
C23B F16B 1.321(17)
C23B F18B 1.330(18)
C24B F13B 1.308(16)
C24B F15B 1.344(17)
C24B F14B 1.351(18)
C25B C26B 1.39(2)
C25B C30B 1.433(19)
C26B C27B 1.417(19)
C26B H26B 0.9500
C27B C31B 1.42(2)
C27B C28B 1.42(2)
C28B C29B 1.36(2)
C28B H28B 0.9500
C29B C30B 1.433(19)
C29B C32B 1.47(2)
C30B H30B 0.9500
C31B F21B 1.309(18)
C31B F19B 1.329(17)
C31B F20B 1.33(2)
C32B F24B 1.312(17)
C32B F23B 1.334(17)
C32B F22B 1.347(17)

loop_
_platon_squeeze_void_nr
_platon_squeeze_void_average_x
_platon_squeeze_void_average_y
_platon_squeeze_void_average_z
_platon_squeeze_void_volume
_platon_squeeze_void_count_electrons
_platon_squeeze_void_content
1 -0.015 0.000 0.500 678 118 ' '
2 0.427 0.347 0.022 9 1 ' '
3 0.500 0.000 0.000 41 7 ' '
4 0.573 0.653 0.978 9 1 ' '
